data_1529645
loop_
_publ_author_name
'Bock, J.'
'Jacobs, H.'

_publ_section_title
;
 Protonenkaefige in Alkalimetallamidoniccolaten - ein neuartiger Typ von
 Einlagerungsverbindungen
;
_journal_name_full 'Journal of the Less-Common Metals'
_journal_page_first 105
_journal_page_last 122
_journal_volume 137
_journal_year 1988
_chemical_formula_sum 'C H24.4 K7.2 N13.2 Ni3'
_chemical_name_systematic 'K7.2 (Ni (N H2)4)3 (C N) (N H2).2'
_space_group_IT_number 204
_symmetry_space_group_name_Hall '-I 2 2 3'
_symmetry_space_group_name_H-M 'I m -3'
_cell_angle_alpha 90
_cell_angle_beta 90
_cell_angle_gamma 90
_cell_formula_units_Z 4
_cell_length_a 13.454
_cell_length_b 13.454
_cell_length_c 13.454
_cell_volume 2435.310
_citation_journal_id_ASTM JCOMAH
_cod_data_source_file Bock_JCOMAH_1988_1595.cif
_cod_data_source_block C1H24.4K7.2N13.2Ni3
_cod_original_cell_volume 2435.31
_cod_original_formula_sum 'C1 H24.4 K7.2 N13.2 Ni3'
_cod_database_code 1529645

loop_
_symmetry_equiv_pos_as_xyz
x,y,z
-x,-y,z
x,-y,-z
-x,y,-z
z,x,y
-z,-x,y
z,-x,-y
-z,x,-y
y,z,x
y,-z,-x
-y,z,-x
-y,-z,x
-x,-y,-z
x,y,-z
-x,y,z
x,-y,z
-z,-x,-y
z,x,-y
-z,x,y
z,-x,y
-y,-z,-x
-y,z,x
y,-z,x
y,z,-x
x+1/2,y+1/2,z+1/2
-x+1/2,-y+1/2,z+1/2
x+1/2,-y+1/2,-z+1/2
-x+1/2,y+1/2,-z+1/2
z+1/2,x+1/2,y+1/2
-z+1/2,-x+1/2,y+1/2
z+1/2,-x+1/2,-y+1/2
-z+1/2,x+1/2,-y+1/2
y+1/2,z+1/2,x+1/2
y+1/2,-z+1/2,-x+1/2
-y+1/2,z+1/2,-x+1/2
-y+1/2,-z+1/2,x+1/2
-x+1/2,-y+1/2,-z+1/2
x+1/2,y+1/2,-z+1/2
-x+1/2,y+1/2,z+1/2
x+1/2,-y+1/2,z+1/2
-z+1/2,-x+1/2,-y+1/2
z+1/2,x+1/2,-y+1/2
-z+1/2,x+1/2,y+1/2
z+1/2,-x+1/2,y+1/2
-y+1/2,-z+1/2,-x+1/2
-y+1/2,z+1/2,x+1/2
y+1/2,-z+1/2,x+1/2
y+1/2,z+1/2,-x+1/2

loop_
_atom_site_label
_atom_site_type_symbol
_atom_site_fract_x
_atom_site_fract_y
_atom_site_fract_z
_atom_site_occupancy
_atom_site_U_iso_or_equiv
N1 N-3 0 0.1432 0.3363 1 0.0
K1 K+1 0 0.3653 0.3653 1 0.0
N3 N-3 0.227 0.227 0.227 0.25 0.0
C1 C+2 0.227 0.227 0.227 0.25 0.0
H2 H+1 0.336 0.449 0.197 1 0.0
Ni1 Ni+2 0.3321 0 0 1 0.0
N2 N-3 0 0.3362 0.1433 1 0.0
K2 K+1 0.1056 0.1056 0.1056 0.32 0.0
H1 H+1 0.446 0.335 0.195 1 0.0
